data_4133470
loop_
_publ_author_name
'Siebert, Max'
'Seibicke, Max'
'Siegle, Alexander F.'
'Kr\"ah, Sabrina'
'Trapp, Oliver'

_publ_section_title
;
 Selective Ruthenium-Catalyzed Transformation of Carbon Dioxide: An
 Alternative Approach toward Formaldehyde.
;
_journal_issue 1
_journal_name_full 'Journal of the American Chemical Society'
_journal_page_first 334
_journal_page_last 341
_journal_paper_doi 10.1021/jacs.8b10233
_journal_volume 141
_journal_year 2019
_chemical_formula_moiety 'C49 H54 N P3 Ru, C H Cl3'
_chemical_formula_sum 'C50 H55 Cl3 N P3 Ru'
_chemical_formula_weight 970.28
_chemical_name_common KRA-22-2-4
_space_group_crystal_system triclinic
_space_group_IT_number 2
_space_group_name_Hall '-P 1'
_space_group_name_H-M_alt 'P -1'
_atom_sites_solution_hydrogens geom
_audit_block_code Ru_C49H54NP3_CHCl3_wv342_trapp
_audit_creation_method 'APEX3 v2017.3-0'
_audit_update_record 03-Aug-18
_cell_angle_alpha 97.4280(10)
_cell_angle_beta 98.1670(10)
_cell_angle_gamma 109.2490(10)
_cell_formula_units_Z 2
_cell_length_a 10.4191(4)
_cell_length_b 12.8274(5)
_cell_length_c 18.6751(6)
_cell_measurement_reflns_used 9923
_cell_measurement_temperature 104.(2)
_cell_measurement_theta_max 27.1179
_cell_measurement_theta_min 2.7617
_cell_volume 2290.70(15)
_computing_cell_refinement 'SAINT V8.38A (Bruker AXS Inc., 2017)'
_computing_data_collection 'APEX3 v2016.5-0, Bruker AXS (2016)'
_computing_data_reduction 'SAINT V8.38A (Bruker AXS Inc., 2017)'
_computing_molecular_graphics 'shelXle (C.B. Huebschle, rev 833)'
_computing_structure_refinement 'SHELXL-2016/6 (Sheldrick, 2016)'
_computing_structure_solution 'SHELXT 2014/5 (Sheldrick, 2014)'
_diffrn_ambient_temperature 104.(2)
_diffrn_detector_area_resol_mean 7.3910
_diffrn_measured_fraction_theta_full 0.993
_diffrn_measured_fraction_theta_max 0.993
_diffrn_measurement_device 'fixed-chi three-circle diffractometer'
_diffrn_measurement_device_type 'Bruker D8 Venture TXS'
_diffrn_measurement_method 'mix of phi and omega scans'
_diffrn_radiation_monochromator 'focusing mirrors'
_diffrn_radiation_type MoK\a
_diffrn_radiation_wavelength 0.71073
_diffrn_reflns_av_R_equivalents 0.0327
_diffrn_reflns_av_unetI/netI 0.0482
_diffrn_reflns_Laue_measured_fraction_full 0.993
_diffrn_reflns_Laue_measured_fraction_max 0.993
_diffrn_reflns_limit_h_max 13
_diffrn_reflns_limit_h_min -13
_diffrn_reflns_limit_k_max 16
_diffrn_reflns_limit_k_min -16
_diffrn_reflns_limit_l_max 23
_diffrn_reflns_limit_l_min -23
_diffrn_reflns_number 24253
_diffrn_reflns_point_group_measured_fraction_full 0.993
_diffrn_reflns_point_group_measured_fraction_max 0.993
_diffrn_reflns_theta_full 25.242
_diffrn_reflns_theta_max 27.103
_diffrn_reflns_theta_min 3.069
_diffrn_source 'rotating anode (TXS)'
_diffrn_source_current 50
_diffrn_source_power 2.5
_diffrn_source_type 'Bruker TXS'
_diffrn_source_voltage 50
_exptl_absorpt_coefficient_mu 0.658
_exptl_absorpt_correction_T_max 0.97
_exptl_absorpt_correction_T_min 0.92
_exptl_absorpt_correction_type multi-scan
_exptl_absorpt_process_details
;
SADABS-2016/2 - Bruker AXS area detector scaling and absorption correction
;
_exptl_crystal_colour colourless
_exptl_crystal_density_diffrn 1.407
_exptl_crystal_density_method 'not measured'
_exptl_crystal_description block
_exptl_crystal_F_000 1004
_exptl_crystal_size_max 0.080
_exptl_crystal_size_mid 0.060
_exptl_crystal_size_min 0.050
_refine_diff_density_max 2.218
_refine_diff_density_min -1.555
_refine_diff_density_rms 0.111
_refine_ls_extinction_method none
_refine_ls_goodness_of_fit_ref 1.036
_refine_ls_hydrogen_treatment constr
_refine_ls_matrix_type full
_refine_ls_number_parameters 566
_refine_ls_number_reflns 10043
_refine_ls_number_restraints 90
_refine_ls_restrained_S_all 1.188
_refine_ls_R_factor_all 0.0677
_refine_ls_R_factor_gt 0.0541
_refine_ls_shift/su_max 0.002
_refine_ls_shift/su_mean 0.000
_refine_ls_structure_factor_coef Fsqd
_refine_ls_weighting_details 'w=1/[\s^2^(Fo^2^)+(0.0558P)^2^+8.5455P] where P=(Fo^2^+2Fc^2^)/3'
_refine_ls_weighting_scheme calc
_refine_ls_wR_factor_gt 0.1301
_refine_ls_wR_factor_ref 0.1412
_reflns_Friedel_coverage 0.000
_reflns_number_gt 8372
_reflns_number_total 10043
_reflns_threshold_expression 'I > 2\s(I)'
_cod_data_source_file ja8b10233_si_002.cif
_cod_data_source_block wv342
_cod_depositor_comments
;
The following automatic conversions were performed:

data item '_exptl_absorpt_correction_type' value 'Multi-Scan' was
changed to 'multi-scan' in accordance with the
/home/saulius/struct/COD-crude-data/automatic-downloads/DataCite-retrospective/ACS/depositions/lib/dictionaries/cif_core.dic
dictionary named 'cif_core.dic' version 2.4.2 last updated on
2011-04-26.

Automatic conversion script
Id: cif_fix_values 6909 2019-04-08 15:41:33Z antanas 
;
_cod_database_code 4133470
_shelx_estimated_absorpt_t_min 0.949
_shelx_estimated_absorpt_t_max 0.968
_shelx_space_group_comment
;
The symmetry employed for this shelxl refinement is uniquely defined
by the following loop, which should always be used as a source of
symmetry information in preference to the above space-group names.
They are only intended as comments.
;

loop_
_space_group_symop_operation_xyz
'x, y, z'
'-x, -y, -z'

loop_
_atom_site_label
_atom_site_type_symbol
_atom_site_fract_x
_atom_site_fract_y
_atom_site_fract_z
_atom_site_U_iso_or_equiv
_atom_site_adp_type
_atom_site_occupancy
_atom_site_site_symmetry_order
_atom_site_calc_flag
_atom_site_refinement_flags_posn
_atom_site_refinement_flags_adp
_atom_site_refinement_flags_occupancy
_atom_site_disorder_assembly
_atom_site_disorder_group
Ru1 Ru 0.47791(3) 0.29919(2) 0.19771(2) 0.01631(9) Uani 1 1 d . . . . .
P1 P 0.49944(10) 0.27250(8) 0.31748(5) 0.0187(2) Uani 1 1 d . . . . .
P2 P 0.52273(9) 0.48396(8) 0.24421(5) 0.0178(2) Uani 1 1 d . . . . .
P3 P 0.70890(9) 0.33904(8) 0.20246(5) 0.01690(19) Uani 1 1 d . . . . .
N1 N 0.7431(3) 0.4655(3) 0.34236(17) 0.0211(7) Uani 1 1 d . . . . .
C1 C 0.3289(4) 0.1983(3) 0.1077(2) 0.0243(8) Uani 1 1 d . . . . .
C2 C 0.2468(4) 0.2338(4) 0.1533(2) 0.0261(8) Uani 1 1 d . . . . .
H2A H 0.187571 0.176921 0.177331 0.031 Uiso 1 1 calc R U . . .
H2B H 0.205276 0.288084 0.137193 0.031 Uiso 1 1 calc R U . . .
C3 C 0.3917(4) 0.1226(3) 0.1336(2) 0.0260(8) Uani 1 1 d . . . . .
H3A H 0.450783 0.098327 0.103105 0.031 Uiso 1 1 calc R U . . .
H3B H 0.336071 0.063488 0.157481 0.031 Uiso 1 1 calc R U . . .
C4 C 0.4160(4) 0.2853(3) 0.0766(2) 0.0241(8) Uani 1 1 d . . . . .
H4A H 0.377162 0.340827 0.059822 0.029 Uiso 1 1 calc R U . . .
H4B H 0.475727 0.264354 0.045032 0.029 Uiso 1 1 calc R U . . .
C5 C 0.6409(4) 0.3969(3) 0.3793(2) 0.0248(8) Uani 1 1 d . . . . .
H5A H 0.597533 0.445346 0.404470 0.030 Uiso 1 1 calc R U . . .
H5B H 0.689809 0.369325 0.417748 0.030 Uiso 1 1 calc R U . . .
C6 C 0.6980(4) 0.5464(3) 0.3070(2) 0.0211(8) Uani 1 1 d . . . . .
H6A H 0.767382 0.582457 0.278269 0.025 Uiso 1 1 calc R U . . .
H6B H 0.696029 0.605866 0.345868 0.025 Uiso 1 1 calc R U . . .
C7 C 0.8095(4) 0.4039(3) 0.2983(2) 0.0218(8) Uani 1 1 d . . . . .
H7A H 0.822805 0.343827 0.323486 0.026 Uiso 1 1 calc R U . . .
H7B H 0.902291 0.455962 0.295654 0.026 Uiso 1 1 calc R U . . .
C8 C 0.5542(4) 0.1579(3) 0.3449(2) 0.0220(8) Uani 1 1 d . . . . .
C9 C 0.5861(4) 0.0860(3) 0.2948(2) 0.0283(9) Uani 1 1 d . . . . .
H9 H 0.573975 0.091420 0.244172 0.034 Uiso 1 1 calc R U . . .
C10 C 0.6363(5) 0.0052(4) 0.3183(3) 0.0384(11) Uani 1 1 d . . . . .
H10 H 0.659072 -0.042814 0.283209 0.046 Uiso 1 1 calc R U . . .
C11 C 0.6538(5) -0.0070(4) 0.3914(3) 0.0379(11) Uani 1 1 d . . . . .
C12 C 0.6182(5) 0.0643(4) 0.4412(3) 0.0387(11) Uani 1 1 d . . . . .
H12 H 0.627854 0.057337 0.491495 0.046 Uiso 1 1 calc R U . . .
C13 C 0.5690(4) 0.1448(4) 0.4188(2) 0.0330(10) Uani 1 1 d . . . . .
H13 H 0.544936 0.192031 0.453839 0.040 Uiso 1 1 calc R U . . .
C14 C 0.7109(7) -0.0926(4) 0.4174(4) 0.0622(18) Uani 1 1 d . . . . .
H14A H 0.643197 -0.143713 0.440121 0.093 Uiso 1 1 calc R U . . .
H14B H 0.797382 -0.053914 0.453579 0.093 Uiso 1 1 calc R U . . .
H14C H 0.729235 -0.135717 0.375265 0.093 Uiso 1 1 calc R U . . .
C15 C 0.3574(4) 0.2533(3) 0.3691(2) 0.0209(8) Uani 1 1 d . . . . .
C16 C 0.2337(4) 0.1630(4) 0.3398(2) 0.0297(9) Uani 1 1 d . . . . .
H16 H 0.226136 0.114597 0.295133 0.036 Uiso 1 1 calc R U . . .
C17 C 0.1219(4) 0.1432(4) 0.3751(2) 0.0343(10) Uani 1 1 d . . . . .
H17 H 0.039194 0.080728 0.354579 0.041 Uiso 1 1 calc R U . . .
C18 C 0.1287(4) 0.2133(4) 0.4402(2) 0.0280(9) Uani 1 1 d . . . . .
C19 C 0.2513(4) 0.3011(4) 0.4694(2) 0.0266(8) Uani 1 1 d . . . . .
H19 H 0.258480 0.349409 0.514054 0.032 Uiso 1 1 calc R U . . .
C20 C 0.3644(4) 0.3207(3) 0.4353(2) 0.0235(8) Uani 1 1 d . . . . .
H20 H 0.448199 0.381132 0.457435 0.028 Uiso 1 1 calc R U . . .
C21 C 0.0058(5) 0.1930(5) 0.4778(3) 0.0466(13) Uani 1 1 d . . . . .
H21A H 0.025017 0.255972 0.518390 0.070 Uiso 1 1 calc R U . . .
H21B H -0.010895 0.123199 0.497132 0.070 Uiso 1 1 calc R U . . .
H21C H -0.076507 0.186486 0.442192 0.070 Uiso 1 1 calc R U . . .
C22 C 0.4056(4) 0.5155(3) 0.3024(2) 0.0231(8) Uani 1 1 d . . . . .
C23 C 0.4408(5) 0.6196(4) 0.3482(3) 0.0432(13) Uani 1 1 d . . . . .
H23 H 0.526912 0.677245 0.349816 0.052 Uiso 1 1 calc R U . . .
C24 C 0.3502(5) 0.6395(5) 0.3918(3) 0.0454(13) Uani 1 1 d . . . . .
H24 H 0.376834 0.710267 0.423640 0.054 Uiso 1 1 calc R U . . .
C25 C 0.2219(4) 0.5584(4) 0.3897(2) 0.0303(9) Uani 1 1 d . . . . .
C26 C 0.1851(4) 0.4567(4) 0.3418(2) 0.0240(8) Uani 1 1 d . . . . .
H26 H 0.097212 0.400250 0.338585 0.029 Uiso 1 1 calc R U . . .
C27 C 0.2760(4) 0.4360(3) 0.2982(2) 0.0212(8) Uani 1 1 d . . . . .
H27 H 0.248077 0.366191 0.265128 0.025 Uiso 1 1 calc R U . . .
C28 C 0.1259(5) 0.5786(5) 0.4390(2) 0.0409(12) Uani 1 1 d . . . . .
H28A H 0.108523 0.522485 0.470843 0.061 Uiso 1 1 calc R U . . .
H28B H 0.037906 0.572324 0.408587 0.061 Uiso 1 1 calc R U . . .
H28C H 0.168929 0.654053 0.469419 0.061 Uiso 1 1 calc R U . . .
C29 C 0.5289(4) 0.5948(3) 0.1901(2) 0.0196(7) Uani 1 1 d . . . . .
C30 C 0.4136(4) 0.5798(3) 0.1364(2) 0.0228(8) Uani 1 1 d . . . . .
H30 H 0.340141 0.508880 0.123942 0.027 Uiso 1 1 calc R U . . .
C31 C 0.4039(4) 0.6661(3) 0.1009(2) 0.0244(8) Uani 1 1 d . . . . .
H31 H 0.324457 0.653177 0.064122 0.029 Uiso 1 1 calc R U . . .
C32 C 0.5093(4) 0.7720(3) 0.1183(2) 0.0226(8) Uani 1 1 d . . . . .
C33 C 0.6267(4) 0.7849(3) 0.1689(2) 0.0266(8) Uani 1 1 d . . . . .
H33 H 0.702079 0.854605 0.179465 0.032 Uiso 1 1 calc R U . . .
C34 C 0.6377(4) 0.6986(3) 0.2046(2) 0.0246(8) Uani 1 1 d . . . . .
H34 H 0.719646 0.710300 0.239197 0.030 Uiso 1 1 calc R U . . .
C35 C 0.4952(5) 0.8700(3) 0.0863(2) 0.0281(9) Uani 1 1 d . . . . .
H35A H 0.542116 0.939308 0.122975 0.042 Uiso 1 1 calc R U . . .
H35B H 0.396801 0.859167 0.072246 0.042 Uiso 1 1 calc R U . . .
H35C H 0.537646 0.875459 0.042640 0.042 Uiso 1 1 calc R U . . .
C36 C 0.8014(4) 0.4439(3) 0.1508(2) 0.0195(7) Uani 1 1 d . . . . .
C37 C 0.7315(4) 0.4918(3) 0.1037(2) 0.0208(8) Uani 1 1 d . . . . .
H37 H 0.633540 0.469997 0.097604 0.025 Uiso 1 1 calc R U . . .
C38 C 0.8024(4) 0.5708(3) 0.0656(2) 0.0241(8) Uani 1 1 d . . . . .
H38 H 0.752110 0.602754 0.034281 0.029 Uiso 1 1 calc R U . . .
C39 C 0.9449(4) 0.6042(3) 0.0723(2) 0.0261(8) Uani 1 1 d . . . . .
C40 C 1.0160(4) 0.5557(4) 0.1193(2) 0.0286(9) Uani 1 1 d . . . . .
H40 H 1.113834 0.576994 0.124957 0.034 Uiso 1 1 calc R U . . .
C41 C 0.9452(4) 0.4771(3) 0.1577(2) 0.0247(8) Uani 1 1 d . . . . .
H41 H 0.995287 0.445145 0.189245 0.030 Uiso 1 1 calc R U . . .
C42 C 1.0222(5) 0.6894(4) 0.0305(3) 0.0365(10) Uani 1 1 d . . . . .
H42A H 1.095736 0.751242 0.065161 0.055 Uiso 1 1 calc R U . . .
H42B H 0.957754 0.718984 0.004018 0.055 Uiso 1 1 calc R U . . .
H42C H 1.063202 0.653588 -0.004776 0.055 Uiso 1 1 calc R U . . .
C43 C 0.7768(4) 0.2289(3) 0.1718(2) 0.0195(7) Uani 1 1 d . . . . .
C44 C 0.7476(4) 0.1878(3) 0.0958(2) 0.0235(8) Uani 1 1 d . . . . .
H44 H 0.697551 0.219146 0.063778 0.028 Uiso 1 1 calc R U . . .
C45 C 0.7895(4) 0.1030(3) 0.0661(2) 0.0261(8) Uani 1 1 d . . . . .
H45 H 0.767388 0.076885 0.014322 0.031 Uiso 1 1 calc R U . . .
C46 C 0.8636(4) 0.0551(3) 0.1110(2) 0.0251(8) Uani 1 1 d . . . . .
C47 C 0.8947(4) 0.0964(3) 0.1861(2) 0.0268(9) Uani 1 1 d . . . . .
H47 H 0.945894 0.065379 0.217772 0.032 Uiso 1 1 calc R U . . .
C48 C 0.8528(4) 0.1825(3) 0.2168(2) 0.0223(8) Uani 1 1 d . . . . .
H48 H 0.876370 0.209291 0.268492 0.027 Uiso 1 1 calc R U . . .
C49 C 0.9090(5) -0.0380(4) 0.0785(3) 0.0350(10) Uani 1 1 d . . . . .
H49A H 1.010494 -0.012275 0.088214 0.052 Uiso 1 1 calc R U . . .
H49B H 0.873350 -0.058246 0.025216 0.052 Uiso 1 1 calc R U . . .
H49C H 0.872501 -0.103842 0.101031 0.052 Uiso 1 1 calc R U . . .
C50 C 0.1576(8) 0.7912(13) 0.2829(4) 0.070(2) Uani 0.471(4) 1 d D U P A 1
H50 H 0.125783 0.711764 0.290834 0.085 Uiso 0.471(4) 1 calc R U P A 1
Cl1 Cl 0.0081(5) 0.8030(5) 0.2401(3) 0.1014(13) Uani 0.471(4) 1 d D U P A 1
Cl2 Cl 0.2897(5) 0.7978(5) 0.2387(3) 0.0978(12) Uani 0.471(4) 1 d D U P A 1
Cl3 Cl 0.2064(7) 0.8666(5) 0.3702(2) 0.0966(15) Uani 0.471(4) 1 d D U P A 1
C50B C 0.1300(7) 0.7957(10) 0.2686(4) 0.0615(13) Uani 0.529(4) 1 d D U P A 2
H50B H 0.098001 0.714453 0.245099 0.074 Uiso 0.529(4) 1 calc R U P A 2
Cl1B Cl 0.0969(6) 0.8081(5) 0.3558(2) 0.0979(12) Uani 0.529(4) 1 d D U P A 2
Cl2B Cl 0.0547(5) 0.8653(3) 0.21462(18) 0.0760(9) Uani 0.529(4) 1 d D U P A 2
Cl3B Cl 0.3017(4) 0.8582(4) 0.2696(4) 0.1087(13) Uani 0.529(4) 1 d D U P A 2

loop_
_atom_site_aniso_label
_atom_site_aniso_U_11
_atom_site_aniso_U_22
_atom_site_aniso_U_33
_atom_site_aniso_U_23
_atom_site_aniso_U_13
_atom_site_aniso_U_12
Ru1 0.01468(15) 0.01760(16) 0.01371(15) 0.00157(11) 0.00146(10) 0.00295(11)
P1 0.0161(4) 0.0231(5) 0.0139(4) 0.0032(4) 0.0024(3) 0.0035(4)
P2 0.0156(4) 0.0188(5) 0.0159(4) 0.0002(4) 0.0024(3) 0.0037(4)
P3 0.0156(4) 0.0175(4) 0.0169(4) 0.0048(4) 0.0029(3) 0.0045(3)
N1 0.0174(15) 0.0247(17) 0.0169(15) 0.0028(13) 0.0012(12) 0.0030(13)
C1 0.0200(18) 0.027(2) 0.0171(18) -0.0037(15) -0.0026(15) 0.0027(15)
C2 0.0148(18) 0.031(2) 0.025(2) 0.0001(16) -0.0004(15) 0.0012(15)
C3 0.028(2) 0.0200(19) 0.0236(19) -0.0010(15) 0.0031(16) 0.0025(16)
C4 0.027(2) 0.030(2) 0.0137(17) 0.0005(15) -0.0028(15) 0.0124(17)
C5 0.0202(19) 0.029(2) 0.0172(18) 0.0037(16) 0.0020(15) -0.0005(16)
C6 0.0187(18) 0.0199(18) 0.0186(17) -0.0007(14) 0.0005(14) 0.0019(14)
C7 0.0163(17) 0.026(2) 0.0190(18) 0.0035(15) -0.0015(14) 0.0048(15)
C8 0.0172(17) 0.029(2) 0.0186(18) 0.0073(15) 0.0039(14) 0.0052(15)
C9 0.032(2) 0.022(2) 0.025(2) 0.0038(16) 0.0027(17) 0.0034(17)
C10 0.048(3) 0.020(2) 0.043(3) 0.0028(19) 0.003(2) 0.009(2)
C11 0.029(2) 0.024(2) 0.055(3) 0.016(2) -0.002(2) 0.0035(18)
C12 0.031(2) 0.051(3) 0.038(3) 0.024(2) 0.005(2) 0.014(2)
C13 0.028(2) 0.052(3) 0.024(2) 0.016(2) 0.0075(17) 0.016(2)
C14 0.066(4) 0.025(3) 0.085(5) 0.019(3) -0.015(3) 0.012(3)
C15 0.0192(18) 0.029(2) 0.0152(17) 0.0059(15) 0.0032(14) 0.0093(15)
C16 0.023(2) 0.039(2) 0.0206(19) -0.0004(17) 0.0056(16) 0.0035(18)
C17 0.020(2) 0.046(3) 0.027(2) 0.0013(19) 0.0036(17) 0.0009(18)
C18 0.0220(19) 0.040(2) 0.029(2) 0.0116(18) 0.0089(17) 0.0157(18)
C19 0.031(2) 0.030(2) 0.0231(19) 0.0036(16) 0.0079(17) 0.0160(18)
C20 0.0234(19) 0.024(2) 0.0227(19) 0.0041(16) 0.0060(16) 0.0069(16)
C21 0.028(2) 0.066(4) 0.047(3) 0.006(3) 0.020(2) 0.015(2)
C22 0.0224(19) 0.027(2) 0.0183(18) 0.0009(15) 0.0050(15) 0.0080(16)
C23 0.025(2) 0.043(3) 0.046(3) -0.020(2) 0.013(2) -0.001(2)
C24 0.031(2) 0.050(3) 0.038(3) -0.025(2) 0.007(2) 0.006(2)
C25 0.0209(19) 0.052(3) 0.0187(19) -0.0010(18) 0.0016(16) 0.0171(19)
C26 0.0171(18) 0.032(2) 0.0246(19) 0.0080(16) 0.0023(15) 0.0114(16)
C27 0.0179(17) 0.025(2) 0.0216(18) 0.0049(15) -0.0002(14) 0.0098(15)
C28 0.025(2) 0.070(4) 0.026(2) -0.009(2) 0.0040(18) 0.020(2)
C29 0.0210(18) 0.0195(18) 0.0202(18) 0.0020(14) 0.0066(15) 0.0094(15)
C30 0.0200(18) 0.0194(19) 0.0245(19) -0.0007(15) 0.0021(15) 0.0040(15)
C31 0.0225(19) 0.027(2) 0.0223(19) 0.0005(16) 0.0014(15) 0.0103(16)
C32 0.026(2) 0.024(2) 0.0194(18) 0.0011(15) 0.0077(15) 0.0110(16)
C33 0.026(2) 0.020(2) 0.030(2) 0.0022(16) 0.0065(17) 0.0035(16)
C34 0.0200(19) 0.025(2) 0.0244(19) 0.0021(16) 0.0006(15) 0.0053(16)
C35 0.035(2) 0.023(2) 0.028(2) 0.0032(17) 0.0052(18) 0.0123(17)
C36 0.0207(18) 0.0165(17) 0.0207(18) 0.0034(14) 0.0047(15) 0.0055(14)
C37 0.0224(18) 0.0235(19) 0.0183(18) 0.0054(15) 0.0047(15) 0.0098(15)
C38 0.030(2) 0.025(2) 0.0202(18) 0.0066(15) 0.0056(16) 0.0121(17)
C39 0.030(2) 0.023(2) 0.025(2) 0.0061(16) 0.0122(17) 0.0057(16)
C40 0.024(2) 0.030(2) 0.035(2) 0.0128(18) 0.0135(18) 0.0083(17)
C41 0.0213(19) 0.025(2) 0.029(2) 0.0105(17) 0.0060(16) 0.0084(16)
C42 0.041(3) 0.031(2) 0.039(3) 0.018(2) 0.016(2) 0.008(2)
C43 0.0136(16) 0.0197(18) 0.0245(19) 0.0063(15) 0.0058(14) 0.0035(14)
C44 0.025(2) 0.023(2) 0.0221(19) 0.0079(15) 0.0039(16) 0.0078(16)
C45 0.029(2) 0.024(2) 0.024(2) 0.0047(16) 0.0096(17) 0.0070(17)
C46 0.0176(18) 0.0201(19) 0.037(2) 0.0060(17) 0.0104(16) 0.0032(15)
C47 0.0203(19) 0.023(2) 0.036(2) 0.0073(17) -0.0005(17) 0.0088(16)
C48 0.0202(18) 0.0213(19) 0.0230(19) 0.0058(15) 0.0007(15) 0.0049(15)
C49 0.032(2) 0.029(2) 0.046(3) 0.004(2) 0.012(2) 0.0127(19)
C50 0.077(2) 0.087(6) 0.048(3) -0.002(3) 0.0167(13) 0.034(3)
Cl1 0.0829(13) 0.114(2) 0.1025(19) 0.0008(16) 0.0027(12) 0.0428(14)
Cl2 0.0782(13) 0.098(2) 0.0968(17) -0.0313(14) 0.0340(12) 0.0159(14)
Cl3 0.157(4) 0.098(3) 0.0510(14) -0.0072(16) 0.0137(12) 0.078(3)
C50B 0.0577(16) 0.072(4) 0.0616(18) 0.025(3) 0.010(2) 0.027(3)
Cl1B 0.132(2) 0.108(2) 0.0645(12) 0.0364(13) 0.0289(12) 0.0453(16)
Cl2B 0.1303(19) 0.0581(17) 0.0605(13) 0.0159(12) 0.0174(16) 0.0592(16)
Cl3B 0.0703(13) 0.084(3) 0.171(3) 0.042(3) 0.0404(15) 0.0128(16)

loop_
_atom_type_symbol
_atom_type_description
_atom_type_scat_dispersion_real
_atom_type_scat_dispersion_imag
_atom_type_scat_source
C C 0.0033 0.0016 'International Tables Vol C Tables 4.2.6.8 and 6.1.1.4'
H H 0.0000 0.0000 'International Tables Vol C Tables 4.2.6.8 and 6.1.1.4'
N N 0.0061 0.0033 'International Tables Vol C Tables 4.2.6.8 and 6.1.1.4'
P P 0.1023 0.0942 'International Tables Vol C Tables 4.2.6.8 and 6.1.1.4'
Ru Ru -1.2594 0.8363 'International Tables Vol C Tables 4.2.6.8 and 6.1.1.4'
Cl Cl 0.1484 0.1585 'International Tables Vol C Tables 4.2.6.8 and 6.1.1.4'

loop_
_geom_angle_atom_site_label_1
_geom_angle_atom_site_label_2
_geom_angle_atom_site_label_3
_geom_angle
C1 Ru1 C4 38.75(15)
C1 Ru1 C3 38.61(16)
C4 Ru1 C3 65.57(15)
C1 Ru1 C2 38.08(15)
C4 Ru1 C2 64.83(15)
C3 Ru1 C2 65.25(15)
C1 Ru1 P3 122.63(12)
C4 Ru1 P3 97.49(11)
C3 Ru1 P3 100.74(11)
C2 Ru1 P3 160.47(11)
C1 Ru1 P2 127.50(12)
C4 Ru1 P2 103.79(11)
C3 Ru1 P2 166.07(11)
C2 Ru1 P2 102.56(11)
P3 Ru1 P2 89.27(3)
C1 Ru1 P1 127.56(12)
C4 Ru1 P1 166.26(11)
C3 Ru1 P1 102.46(11)
C2 Ru1 P1 104.71(11)
P3 Ru1 P1 91.26(3)
P2 Ru1 P1 86.83(4)
C15 P1 C8 97.23(17)
C15 P1 C5 101.34(18)
C8 P1 C5 99.71(18)
C15 P1 Ru1 123.09(12)
C8 P1 Ru1 121.21(13)
C5 P1 Ru1 110.33(12)
C29 P2 C22 96.23(17)
C29 P2 C6 101.05(17)
C22 P2 C6 103.36(17)
C29 P2 Ru1 125.96(12)
C22 P2 Ru1 117.10(13)
C6 P2 Ru1 109.97(13)
C43 P3 C36 97.30(17)
C43 P3 C7 104.67(17)
C36 P3 C7 100.61(17)
C43 P3 Ru1 121.23(12)
C36 P3 Ru1 119.29(12)
C7 P3 Ru1 110.86(12)
C7 N1 C5 115.0(3)
C7 N1 C6 115.1(3)
C5 N1 C6 113.8(3)
C2 C1 C4 114.7(4)
C2 C1 C3 116.2(4)
C4 C1 C3 115.1(4)
C2 C1 Ru1 78.2(2)
C4 C1 Ru1 76.7(2)
C3 C1 Ru1 77.2(2)
C1 C2 Ru1 63.7(2)
C1 C2 H2A 117.4
Ru1 C2 H2A 117.4
C1 C2 H2B 117.4
Ru1 C2 H2B 117.4
H2A C2 H2B 114.4
C1 C3 Ru1 64.2(2)
C1 C3 H3A 117.3
Ru1 C3 H3A 117.3
C1 C3 H3B 117.3
Ru1 C3 H3B 117.3
H3A C3 H3B 114.4
C1 C4 Ru1 64.6(2)
C1 C4 H4A 117.3
Ru1 C4 H4A 117.3
C1 C4 H4B 117.3
Ru1 C4 H4B 117.3
H4A C4 H4B 114.3
N1 C5 P1 115.2(3)
N1 C5 H5A 108.5
P1 C5 H5A 108.5
N1 C5 H5B 108.5
P1 C5 H5B 108.5
H5A C5 H5B 107.5
N1 C6 P2 114.5(3)
N1 C6 H6A 108.6
P2 C6 H6A 108.6
N1 C6 H6B 108.6
P2 C6 H6B 108.6
H6A C6 H6B 107.6
N1 C7 P3 113.8(2)
N1 C7 H7A 108.8
P3 C7 H7A 108.8
N1 C7 H7B 108.8
P3 C7 H7B 108.8
H7A C7 H7B 107.7
C9 C8 C13 118.3(4)
C9 C8 P1 121.6(3)
C13 C8 P1 120.0(3)
C8 C9 C10 120.1(4)
C8 C9 H9 120.0
C10 C9 H9 119.9
C11 C10 C9 122.0(5)
C11 C10 H10 119.0
C9 C10 H10 119.0
C10 C11 C12 117.3(4)
C10 C11 C14 122.2(5)
C12 C11 C14 120.5(5)
C13 C12 C11 121.3(4)
C13 C12 H12 119.3
C11 C12 H12 119.3
C12 C13 C8 120.9(4)
C12 C13 H13 119.6
C8 C13 H13 119.6
C11 C14 H14A 109.5
C11 C14 H14B 109.5
H14A C14 H14B 109.5
C11 C14 H14C 109.5
H14A C14 H14C 109.5
H14B C14 H14C 109.5
C20 C15 C16 117.5(4)
C20 C15 P1 125.2(3)
C16 C15 P1 117.3(3)
C17 C16 C15 120.8(4)
C17 C16 H16 119.6
C15 C16 H16 119.6
C16 C17 C18 121.1(4)
C16 C17 H17 119.4
C18 C17 H17 119.4
C19 C18 C17 117.9(4)
C19 C18 C21 121.1(4)
C17 C18 C21 121.1(4)
C18 C19 C20 121.5(4)
C18 C19 H19 119.2
C20 C19 H19 119.2
C19 C20 C15 121.1(4)
C19 C20 H20 119.4
C15 C20 H20 119.4
C18 C21 H21A 109.5
C18 C21 H21B 109.5
H21A C21 H21B 109.5
C18 C21 H21C 109.5
H21A C21 H21C 109.5
H21B C21 H21C 109.5
C27 C22 C23 118.2(4)
C27 C22 P2 119.6(3)
C23 C22 P2 122.1(3)
C24 C23 C22 120.3(4)
C24 C23 H23 119.8
C22 C23 H23 119.8
C25 C24 C23 121.6(4)
C25 C24 H24 119.2
C23 C24 H24 119.2
C26 C25 C24 117.8(4)
C26 C25 C28 120.6(4)
C24 C25 C28 121.5(4)
C25 C26 C27 120.8(4)
C25 C26 H26 119.6
C27 C26 H26 119.6
C22 C27 C26 121.1(4)
C22 C27 H27 119.4
C26 C27 H27 119.4
C25 C28 H28A 109.5
C25 C28 H28B 109.5
H28A C28 H28B 109.5
C25 C28 H28C 109.5
H28A C28 H28C 109.5
H28B C28 H28C 109.5
C30 C29 C34 117.7(4)
C30 C29 P2 118.5(3)
C34 C29 P2 123.5(3)
C31 C30 C29 121.3(4)
C31 C30 H30 119.3
C29 C30 H30 119.3
C30 C31 C32 121.0(4)
C30 C31 H31 119.5
C32 C31 H31 119.5
C33 C32 C31 117.4(4)
C33 C32 C35 120.5(4)
C31 C32 C35 122.1(4)
C32 C33 C34 121.9(4)
C32 C33 H33 119.1
C34 C33 H33 119.1
C33 C34 C29 120.5(4)
C33 C34 H34 119.7
C29 C34 H34 119.7
C32 C35 H35A 109.5
C32 C35 H35B 109.5
H35A C35 H35B 109.5
C32 C35 H35C 109.5
H35A C35 H35C 109.5
H35B C35 H35C 109.5
C37 C36 C41 117.9(3)
C37 C36 P3 121.7(3)
C41 C36 P3 120.4(3)
C38 C37 C36 121.0(4)
C38 C37 H37 119.5
C36 C37 H37 119.5
C39 C38 C37 121.5(4)
C39 C38 H38 119.2
C37 C38 H38 119.2
C38 C39 C40 117.7(4)
C38 C39 C42 121.6(4)
C40 C39 C42 120.6(4)
C41 C40 C39 120.8(4)
C41 C40 H40 119.6
C39 C40 H40 119.6
C40 C41 C36 121.1(4)
C40 C41 H41 119.5
C36 C41 H41 119.5
C39 C42 H42A 109.5
C39 C42 H42B 109.5
H42A C42 H42B 109.5
C39 C42 H42C 109.5
H42A C42 H42C 109.5
H42B C42 H42C 109.5
C48 C43 C44 117.4(4)
C48 C43 P3 126.3(3)
C44 C43 P3 116.3(3)
C45 C44 C43 121.8(4)
C45 C44 H44 119.1
C43 C44 H44 119.1
C44 C45 C46 120.9(4)
C44 C45 H45 119.5
C46 C45 H45 119.5
C47 C46 C45 117.6(4)
C47 C46 C49 121.5(4)
C45 C46 C49 120.9(4)
C46 C47 C48 121.9(4)
C46 C47 H47 119.1
C48 C47 H47 119.1
C43 C48 C47 120.3(4)
C43 C48 H48 119.8
C47 C48 H48 119.8
C46 C49 H49A 109.5
C46 C49 H49B 109.5
H49A C49 H49B 109.5
C46 C49 H49C 109.5
H49A C49 H49C 109.5
H49B C49 H49C 109.5
Cl2 C50 Cl3 114.6(5)
Cl2 C50 Cl1 121.2(6)
Cl3 C50 Cl1 110.0(5)
Cl2 C50 H50 102.7
Cl3 C50 H50 102.7
Cl1 C50 H50 102.7
Cl3B C50B Cl2B 103.3(5)
Cl3B C50B Cl1B 111.1(6)
Cl2B C50B Cl1B 112.6(5)
Cl3B C50B H50B 109.9
Cl2B C50B H50B 109.9
Cl1B C50B H50B 109.9

loop_
_geom_bond_atom_site_label_1
_geom_bond_atom_site_label_2
_geom_bond_distance
Ru1 C1 2.070(4)
Ru1 C4 2.230(4)
Ru1 C3 2.241(4)
Ru1 C2 2.260(4)
Ru1 P3 2.2755(10)
Ru1 P2 2.2831(10)
Ru1 P1 2.2971(10)
P1 C15 1.846(4)
P1 C8 1.847(4)
P1 C5 1.882(4)
P2 C29 1.838(4)
P2 C22 1.850(4)
P2 C6 1.881(4)
P3 C43 1.841(4)
P3 C36 1.849(4)
P3 C7 1.871(4)
N1 C7 1.460(5)
N1 C5 1.461(5)
N1 C6 1.464(5)
C1 C2 1.424(6)
C1 C4 1.434(6)
C1 C3 1.435(6)
C2 H2A 0.9900
C2 H2B 0.9900
C3 H3A 0.9900
C3 H3B 0.9900
C4 H4A 0.9900
C4 H4B 0.9900
C5 H5A 0.9900
C5 H5B 0.9900
C6 H6A 0.9900
C6 H6B 0.9900
C7 H7A 0.9900
C7 H7B 0.9900
C8 C9 1.381(6)
C8 C13 1.405(5)
C9 C10 1.396(6)
C9 H9 0.9500
C10 C11 1.387(7)
C10 H10 0.9500
C11 C12 1.393(7)
C11 C14 1.510(6)
C12 C13 1.379(6)
C12 H12 0.9500
C13 H13 0.9500
C14 H14A 0.9800
C14 H14B 0.9800
C14 H14C 0.9800
C15 C20 1.392(5)
C15 C16 1.398(6)
C16 C17 1.387(6)
C16 H16 0.9500
C17 C18 1.393(6)
C17 H17 0.9500
C18 C19 1.376(6)
C18 C21 1.511(6)
C19 C20 1.385(6)
C19 H19 0.9500
C20 H20 0.9500
C21 H21A 0.9800
C21 H21B 0.9800
C21 H21C 0.9800
C22 C27 1.382(5)
C22 C23 1.394(6)
C23 C24 1.392(6)
C23 H23 0.9500
C24 C25 1.389(7)
C24 H24 0.9500
C25 C26 1.386(6)
C25 C28 1.512(6)
C26 C27 1.399(5)
C26 H26 0.9500
C27 H27 0.9500
C28 H28A 0.9800
C28 H28B 0.9800
C28 H28C 0.9800
C29 C30 1.393(5)
C29 C34 1.398(5)
C30 C31 1.387(6)
C30 H30 0.9500
C31 C32 1.399(6)
C31 H31 0.9500
C32 C33 1.384(6)
C32 C35 1.500(5)
C33 C34 1.392(6)
C33 H33 0.9500
C34 H34 0.9500
C35 H35A 0.9800
C35 H35B 0.9800
C35 H35C 0.9800
C36 C37 1.389(5)
C36 C41 1.398(5)
C37 C38 1.386(5)
C37 H37 0.9500
C38 C39 1.385(6)
C38 H38 0.9500
C39 C40 1.403(6)
C39 C42 1.506(5)
C40 C41 1.386(6)
C40 H40 0.9500
C41 H41 0.9500
C42 H42A 0.9800
C42 H42B 0.9800
C42 H42C 0.9800
C43 C48 1.393(5)
C43 C44 1.401(5)
C44 C45 1.382(6)
C44 H44 0.9500
C45 C46 1.392(6)
C45 H45 0.9500
C46 C47 1.385(6)
C46 C49 1.511(6)
C47 C48 1.401(6)
C47 H47 0.9500
C48 H48 0.9500
C49 H49A 0.9800
C49 H49B 0.9800
C49 H49C 0.9800
C50 Cl2 1.688(7)
C50 Cl3 1.698(7)
C50 Cl1 1.709(7)
C50 H50 1.0000
C50B Cl3B 1.698(7)
C50B Cl2B 1.703(7)
C50B Cl1B 1.710(7)
C50B H50B 1.0000

loop_
_geom_torsion_atom_site_label_1
_geom_torsion_atom_site_label_2
_geom_torsion_atom_site_label_3
_geom_torsion_atom_site_label_4
_geom_torsion
C4 C1 C2 Ru1 -69.2(3)
C3 C1 C2 Ru1 69.2(3)
C2 C1 C3 Ru1 -69.8(3)
C4 C1 C3 Ru1 68.4(3)
C2 C1 C4 Ru1 70.1(3)
C3 C1 C4 Ru1 -68.7(3)
C7 N1 C5 P1 -54.2(4)
C6 N1 C5 P1 81.7(4)
C15 P1 C5 N1 -153.5(3)
C8 P1 C5 N1 107.0(3)
Ru1 P1 C5 N1 -21.6(3)
C7 N1 C6 P2 84.4(3)
C5 N1 C6 P2 -51.4(4)
C29 P2 C6 N1 -162.5(3)
C22 P2 C6 N1 98.3(3)
Ru1 P2 C6 N1 -27.5(3)
C5 N1 C7 P3 85.3(3)
C6 N1 C7 P3 -49.9(4)
C43 P3 C7 N1 -160.1(3)
C36 P3 C7 N1 99.3(3)
Ru1 P3 C7 N1 -27.8(3)
C15 P1 C8 C9 137.2(3)
C5 P1 C8 C9 -119.9(3)
Ru1 P1 C8 C9 1.1(4)
C15 P1 C8 C13 -45.1(4)
C5 P1 C8 C13 57.7(4)
Ru1 P1 C8 C13 178.8(3)
C13 C8 C9 C10 -2.1(6)
P1 C8 C9 C10 175.6(3)
C8 C9 C10 C11 1.0(7)
C9 C10 C11 C12 0.5(7)
C9 C10 C11 C14 -178.7(5)
C10 C11 C12 C13 -0.8(7)
C14 C11 C12 C13 178.4(5)
C11 C12 C13 C8 -0.4(7)
C9 C8 C13 C12 1.9(6)
P1 C8 C13 C12 -175.9(4)
C8 P1 C15 C20 102.9(4)
C5 P1 C15 C20 1.4(4)
Ru1 P1 C15 C20 -122.2(3)
C8 P1 C15 C16 -76.3(3)
C5 P1 C15 C16 -177.8(3)
Ru1 P1 C15 C16 58.6(4)
C20 C15 C16 C17 1.1(6)
P1 C15 C16 C17 -179.7(4)
C15 C16 C17 C18 0.9(7)
C16 C17 C18 C19 -1.8(7)
C16 C17 C18 C21 178.8(5)
C17 C18 C19 C20 0.7(6)
C21 C18 C19 C20 -179.8(4)
C18 C19 C20 C15 1.2(6)
C16 C15 C20 C19 -2.1(6)
P1 C15 C20 C19 178.7(3)
C29 P2 C22 C27 116.5(3)
C6 P2 C22 C27 -140.6(3)
Ru1 P2 C22 C27 -19.5(4)
C29 P2 C22 C23 -60.4(4)
C6 P2 C22 C23 42.6(4)
Ru1 P2 C22 C23 163.6(4)
C27 C22 C23 C24 3.8(8)
P2 C22 C23 C24 -179.3(4)
C22 C23 C24 C25 -1.6(9)
C23 C24 C25 C26 -1.0(8)
C23 C24 C25 C28 177.8(5)
C24 C25 C26 C27 1.3(6)
C28 C25 C26 C27 -177.5(4)
C23 C22 C27 C26 -3.6(6)
P2 C22 C27 C26 179.5(3)
C25 C26 C27 C22 1.1(6)
C22 P2 C29 C30 -74.4(3)
C6 P2 C29 C30 -179.3(3)
Ru1 P2 C29 C30 55.8(3)
C22 P2 C29 C34 99.1(3)
C6 P2 C29 C34 -5.8(4)
Ru1 P2 C29 C34 -130.7(3)
C34 C29 C30 C31 -2.8(6)
P2 C29 C30 C31 171.0(3)
C29 C30 C31 C32 -0.7(6)
C30 C31 C32 C33 3.9(6)
C30 C31 C32 C35 -173.8(4)
C31 C32 C33 C34 -3.7(6)
C35 C32 C33 C34 174.0(4)
C32 C33 C34 C29 0.2(6)
C30 C29 C34 C33 3.1(6)
P2 C29 C34 C33 -170.5(3)
C43 P3 C36 C37 126.2(3)
C7 P3 C36 C37 -127.3(3)
Ru1 P3 C36 C37 -5.9(4)
C43 P3 C36 C41 -53.3(3)
C7 P3 C36 C41 53.1(3)
Ru1 P3 C36 C41 174.5(3)
C41 C36 C37 C38 -0.7(6)
P3 C36 C37 C38 179.7(3)
C36 C37 C38 C39 0.7(6)
C37 C38 C39 C40 -0.3(6)
C37 C38 C39 C42 179.6(4)
C38 C39 C40 C41 0.0(6)
C42 C39 C40 C41 -179.9(4)
C39 C40 C41 C36 -0.1(7)
C37 C36 C41 C40 0.4(6)
P3 C36 C41 C40 -180.0(3)
C36 P3 C43 C48 120.5(3)
C7 P3 C43 C48 17.5(4)
Ru1 P3 C43 C48 -108.6(3)
C36 P3 C43 C44 -60.0(3)
C7 P3 C43 C44 -163.1(3)
Ru1 P3 C43 C44 70.8(3)
C48 C43 C44 C45 1.3(6)
P3 C43 C44 C45 -178.2(3)
C43 C44 C45 C46 -0.3(6)
C44 C45 C46 C47 -0.6(6)
C44 C45 C46 C49 179.8(4)
C45 C46 C47 C48 0.5(6)
C49 C46 C47 C48 -179.8(4)
C44 C43 C48 C47 -1.4(5)
P3 C43 C48 C47 178.1(3)
C46 C47 C48 C43 0.5(6)
